data_7109595
loop_
_publ_author_name
'Bappaditya Gole'
'Arun Kumar Bar'
'Arijit Mallick'
'Rahul Banerjee'
'Partha Sarathi Mukherjee'

_publ_section_title
;
 An electron rich porous extended framework as a heterogeneous catalyst
 for Diels-Alder reactions
;
_journal_name_full Chem.Commun.
_journal_page_first 7439
_journal_paper_doi 10.1039/c3cc43681k
_journal_volume 49
_journal_year 2013
_chemical_formula_moiety 'C27 H15 Cu O5, 4(O)'
_chemical_formula_sum 'C27 H15 Cu O9'
_chemical_formula_weight 546.94
_chemical_name_systematic
;
 ?
;
_space_group_IT_number 46
_symmetry_cell_setting orthorhombic
_symmetry_space_group_name_Hall 'I 2 -2a'
_symmetry_space_group_name_H-M 'I m a 2'
_atom_sites_solution_hydrogens geom
_atom_sites_solution_primary direct
_atom_sites_solution_secondary difmap
_audit_creation_method SHELXL-97
_cell_angle_alpha 90.00
_cell_angle_beta 90.00
_cell_angle_gamma 90.00
_cell_formula_units_Z 8
_cell_length_a 37.755(19)
_cell_length_b 13.781(7)
_cell_length_c 29.867(13)
_cell_measurement_temperature 90(2)
_cell_volume 15540(13)
_computing_structure_refinement 'SHELXL-97 (Sheldrick, 2008)'
_diffrn_ambient_temperature 90(2)
_diffrn_detector_area_resol_mean 0.3
_diffrn_measured_fraction_theta_full 0.975
_diffrn_measured_fraction_theta_max 0.975
_diffrn_measurement_device_type 'CCD area detector'
_diffrn_measurement_method 'phi and omega scan'
_diffrn_radiation_monochromator graphite
_diffrn_radiation_source 'fine-focus sealed tube'
_diffrn_radiation_type MoK\a
_diffrn_radiation_wavelength 0.71073
_diffrn_reflns_av_R_equivalents 0.0992
_diffrn_reflns_av_sigmaI/netI 0.4911
_diffrn_reflns_limit_h_max 45
_diffrn_reflns_limit_h_min -52
_diffrn_reflns_limit_k_max 15
_diffrn_reflns_limit_k_min -19
_diffrn_reflns_limit_l_max 37
_diffrn_reflns_limit_l_min -42
_diffrn_reflns_number 36996
_diffrn_reflns_theta_full 30.58
_diffrn_reflns_theta_max 30.58
_diffrn_reflns_theta_min 1.57
_exptl_absorpt_coefficient_mu 0.298
_exptl_absorpt_correction_T_max 0.709
_exptl_absorpt_correction_T_min 0.658
_exptl_absorpt_correction_type empirical
_exptl_absorpt_process_details sadabs
_exptl_crystal_colour green
_exptl_crystal_density_diffrn 0.468
_exptl_crystal_density_method 'not measured'
_exptl_crystal_description 'block shape'
_exptl_crystal_F_000 2224.0
_exptl_crystal_size_max 0.40
_exptl_crystal_size_mid 0.30
_exptl_crystal_size_min 0.25
_refine_diff_density_max 0.334
_refine_diff_density_min -0.292
_refine_diff_density_rms 0.051
_refine_ls_abs_structure_details 'Flack H D (1983), Acta Cryst. A39, 876-881'
_refine_ls_abs_structure_Flack 0.00
_refine_ls_extinction_method none
_refine_ls_goodness_of_fit_ref 0.453
_refine_ls_hydrogen_treatment mixed
_refine_ls_matrix_type full
_refine_ls_number_parameters 338
_refine_ls_number_reflns 19595
_refine_ls_number_restraints 102
_refine_ls_restrained_S_all 0.463
_refine_ls_R_factor_all 0.2470
_refine_ls_R_factor_gt 0.0718
_refine_ls_shift/su_max 9.801
_refine_ls_shift/su_mean 0.898
_refine_ls_structure_factor_coef Fsqd
_refine_ls_weighting_details 'calc w=1/[\s^2^(Fo^2^)+(0.2000P)^2^+0.0000P] where P=(Fo^2^+2Fc^2^)/3'
_refine_ls_weighting_scheme calc
_refine_ls_wR_factor_gt 0.1906
_refine_ls_wR_factor_ref 0.2558
_reflns_number_gt 3644
_reflns_number_total 19595
_reflns_threshold_expression >2\s(I)
_cod_data_source_file c3cc43681k.txt
_cod_data_source_block MOF-1
_cod_database_code 7109595

loop_
_symmetry_equiv_pos_as_xyz
'x, y, z'
'-x, -y, z'
'-x+1/2, y, z'
'x+1/2, -y, z'
'x+1/2, y+1/2, z+1/2'
'-x+1/2, -y+1/2, z+1/2'
'-x+1, y+1/2, z+1/2'
'x+1, -y+1/2, z+1/2'

loop_
_atom_site_label
_atom_site_type_symbol
_atom_site_fract_x
_atom_site_fract_y
_atom_site_fract_z
_atom_site_U_iso_or_equiv
_atom_site_adp_type
_atom_site_occupancy
_atom_site_symmetry_multiplicity
_atom_site_calc_flag
_atom_site_refinement_flags
Cu1 Cu 0.980343(15) 0.42172(5) 0.89848(5) 0.0559(2) Uani 1 1 d .
C28 C 0.9607(2) 0.5672(7) 0.9604(2) 0.030(2) Uani 1 1 d .
O1 O 0.95197(17) 0.4914(6) 0.94573(18) 0.070(2) Uani 1 1 d .
O2 O 0.95468(15) 0.4880(5) 0.85330(16) 0.0526(19) Uani 1 1 d .
C11 C 1.0903(3) 0.4394(9) 0.7860(3) 0.078(4) Uani 1 1 d .
H11 H 1.0981 0.4974 0.7984 0.093 Uiso 1 1 calc R
C6 C 1.0598(3) 0.3888(9) 0.7996(3) 0.077(4) Uani 1 1 d DU
C21 C 0.9408(3) 0.6091(9) 0.9985(3) 0.064(3) Uani 1 1 d .
C1 C 0.9098(3) 0.5632(8) 1.0116(3) 0.066(4) Uani 1 1 d .
H1 H 0.9021 0.5111 0.9944 0.079 Uiso 1 1 calc R
C8 C 1.0681(3) 0.2661(9) 0.7421(3) 0.106(4) Uani 1 1 d .
H8 H 1.0577 0.2172 0.7253 0.127 Uiso 1 1 calc R
C7 C 1.0494(2) 0.3008(8) 0.7795(3) 0.054(3) Uani 1 1 d .
H7 H 1.0303 0.2660 0.7909 0.065 Uiso 1 1 calc R
C15 C 1.1556(3) 0.2167(8) 0.6110(3) 0.075(4) Uani 1 1 d .
H15 H 1.1677 0.1985 0.5852 0.090 Uiso 1 1 calc R
C10 C 1.1071(3) 0.3892(8) 0.7510(3) 0.087(3) Uani 1 1 d U
H10 H 1.1266 0.4228 0.7400 0.105 Uiso 1 1 calc R
C18 C 1.21273(17) 0.2447(11) 0.6506(4) 0.089(3) Uani 1 1 d .
C4 C 0.9338(3) 0.7242(7) 1.0584(3) 0.058(3) Uani 1 1 d U
H4 H 0.9395 0.7824 1.0724 0.070 Uiso 1 1 calc R
C27 C 0.8888(3) 0.5896(8) 1.0495(3) 0.071(3) Uani 1 1 d U
H27 H 0.8679 0.5589 1.0580 0.085 Uiso 1 1 calc R
C33 C 1.2269(3) 0.4959(6) 0.6182(5) 0.310(6) Uani 1 1 d DU
H33 H 1.2124 0.5496 0.6227 0.372 Uiso 1 1 calc R
C12 C 1.1176(2) 0.2766(6) 0.6880(2) 0.045(2) Uani 1 1 d U
C14 C 1.1184(3) 0.1992(9) 0.6147(4) 0.091(4) Uani 1 1 d U
C20 C 1.2306(2) 0.3092(5) 0.6262(3) 0.079(3) Uani 1 1 d D
C19 C 1.2263(3) 0.1579(8) 0.6775(4) 0.144(4) Uani 1 1 d DU
C30 C 1.0345(4) 0.4225(10) 0.8388(4) 0.094(4) Uani 1 1 d DU
C32 C 1.2136(5) 0.3851(12) 0.6089(6) 0.236(8) Uani 1 1 d U
H32 H 1.1937 0.3747 0.5911 0.283 Uiso 1 1 calc R
O1W O 0.9496(4) 0.2648(10) 1.0302(5) 0.351(6) Uani 1 1 d U
O2W O 1.1164(4) 0.5101(12) 0.5902(5) 0.408(7) Uani 1 1 d U
O3W O 1.0000 0.5000 1.1316(6) 0.340(9) Uani 1 2 d SU
O4W O 1.2500 -0.0131(16) 0.5875(6) 0.345(10) Uani 1 2 d SU
O5W O 1.0333(4) 0.1181(13) 0.9081(8) 0.447(10) Uani 1 1 d U
C13 C 1.09934(15) 0.2387(9) 0.6511(3) 0.072(2) Uani 1 1 d .
H13 H 1.0747 0.2395 0.6506 0.087 Uiso 1 1 calc R
C9 C 1.1017(2) 0.3000(8) 0.7283(3) 0.074(3) Uani 1 1 d .
C17 C 1.1534(2) 0.2866(8) 0.6840(3) 0.081(4) Uani 1 1 d .
H17 H 1.1656 0.3125 0.7082 0.097 Uiso 1 1 calc R
C3 C 0.9044(2) 0.6699(7) 1.0725(3) 0.050(2) Uani 1 1 d .
C5 C 0.9543(3) 0.6896(9) 1.0231(3) 0.084(4) Uani 1 1 d .
H5 H 0.9760 0.7178 1.0159 0.101 Uiso 1 1 calc R
C16 C 1.17352(15) 0.2604(11) 0.6455(4) 0.076(3) Uani 1 1 d .
O4 O 0.94594(11) 0.2956(3) 0.8958(3) 0.0908(14) Uani 1 1 d .
O5 O 1.01214(19) 0.3693(6) 0.85287(18) 0.070(2) Uani 1 1 d .
C23 C 1.2130(3) 0.1059(9) 0.7063(4) 0.127(4) Uani 1 1 d DU
H23 H 1.1888 0.1109 0.7115 0.153 Uiso 1 1 calc R
O6 O 0.98592(17) 0.6189(5) 0.94565(18) 0.062(2) Uani 1 1 d .
C31 C 1.2307(2) 0.0458(9) 0.7293(3) 0.146(5) Uani 1 1 d D
H31 H 1.2187 0.0004 0.7466 0.176 Uiso 1 1 calc R

loop_
_atom_site_aniso_label
_atom_site_aniso_U_11
_atom_site_aniso_U_22
_atom_site_aniso_U_33
_atom_site_aniso_U_23
_atom_site_aniso_U_13
_atom_site_aniso_U_12
Cu1 0.0489(4) 0.0948(5) 0.0240(3) 0.0007(9) -0.0017(8) 0.0111(4)
C28 0.024(4) 0.051(6) 0.014(3) -0.005(3) 0.001(3) 0.017(4)
O1 0.058(5) 0.117(7) 0.036(4) -0.001(4) 0.016(3) 0.023(4)
O2 0.034(4) 0.087(6) 0.037(4) 0.015(3) -0.012(3) -0.002(3)
C11 0.033(6) 0.134(11) 0.066(6) -0.049(7) 0.021(5) -0.019(6)
C6 0.078(7) 0.101(8) 0.052(5) -0.008(5) -0.003(6) 0.052(6)
C21 0.054(6) 0.126(10) 0.013(4) -0.012(5) 0.003(5) -0.015(6)
C1 0.062(8) 0.117(10) 0.018(5) -0.011(5) -0.010(5) 0.012(7)
C8 0.057(7) 0.192(13) 0.067(7) -0.021(7) -0.028(6) -0.006(8)
C7 0.027(4) 0.102(8) 0.034(4) -0.021(5) -0.007(4) 0.009(5)
C15 0.041(6) 0.155(12) 0.029(4) -0.034(6) 0.006(5) -0.009(7)
C10 0.040(5) 0.159(7) 0.063(5) -0.008(5) 0.011(4) -0.019(4)
C18 0.066(5) 0.164(8) 0.036(3) -0.017(4) 0.007(6) -0.078(8)
C4 0.057(6) 0.078(6) 0.039(5) -0.030(4) 0.017(4) 0.006(5)
C27 0.049(6) 0.119(7) 0.044(5) -0.044(5) 0.006(5) -0.013(5)
C33 0.212(9) 0.321(10) 0.397(10) -0.018(8) -0.028(8) 0.065(8)
C12 0.029(4) 0.072(5) 0.035(3) -0.034(3) 0.006(3) 0.005(3)
C14 0.078(7) 0.140(8) 0.054(5) 0.001(5) 0.012(5) 0.021(6)
C20 0.041(5) 0.099(7) 0.097(6) 0.008(5) -0.045(4) 0.030(4)
C19 0.083(7) 0.157(8) 0.192(8) 0.044(7) -0.053(6) 0.001(6)
C30 0.104(8) 0.133(9) 0.046(6) -0.017(6) -0.014(6) 0.035(7)
C32 0.208(11) 0.208(11) 0.292(11) 0.061(9) -0.007(9) -0.013(8)
O1W 0.331(8) 0.354(8) 0.367(8) 0.000(5) 0.017(5) -0.015(5)
O2W 0.393(9) 0.401(9) 0.429(8) 0.013(5) -0.026(5) 0.005(5)
O3W 0.333(10) 0.339(10) 0.346(10) 0.000 0.000 -0.007(5)
O4W 0.359(11) 0.338(11) 0.338(11) -0.014(5) 0.000 0.000
O5W 0.450(10) 0.435(10) 0.456(11) -0.004(5) -0.005(5) -0.002(5)
C13 0.040(3) 0.143(7) 0.034(3) -0.032(4) -0.010(5) -0.015(7)
C9 0.054(6) 0.107(9) 0.060(6) -0.043(6) 0.026(5) -0.018(6)
C17 0.027(6) 0.132(11) 0.083(7) -0.060(7) -0.016(6) -0.016(6)
C3 0.043(5) 0.069(6) 0.037(4) -0.030(4) -0.021(4) 0.042(4)
C5 0.078(8) 0.119(11) 0.056(6) -0.014(6) 0.006(6) 0.014(7)
C16 0.040(3) 0.146(8) 0.041(4) -0.034(4) -0.021(5) 0.024(7)
O4 0.100(3) 0.103(3) 0.069(3) 0.007(5) 0.002(6) -0.022(3)
O5 0.068(5) 0.109(6) 0.034(4) -0.026(4) 0.027(4) -0.030(4)
C23 0.095(7) 0.167(8) 0.120(6) 0.043(6) 0.040(6) -0.042(6)
O6 0.062(5) 0.093(6) 0.032(4) -0.012(3) -0.003(3) 0.025(4)
C31 0.087(7) 0.206(13) 0.146(9) 0.101(9) -0.017(6) -0.036(7)

loop_
_atom_type_symbol
_atom_type_description
_atom_type_scat_dispersion_real
_atom_type_scat_dispersion_imag
_atom_type_scat_source
C C 0.0033 0.0016 'International Tables Vol C Tables 4.2.6.8 and 6.1.1.4'
H H 0.0000 0.0000 'International Tables Vol C Tables 4.2.6.8 and 6.1.1.4'
O O 0.0106 0.0060 'International Tables Vol C Tables 4.2.6.8 and 6.1.1.4'
Cu Cu 0.3201 1.2651 'International Tables Vol C Tables 4.2.6.8 and 6.1.1.4'

loop_
_geom_angle_atom_site_label_1
_geom_angle_atom_site_label_2
_geom_angle_atom_site_label_3
_geom_angle
_geom_angle_site_symmetry_1
_geom_angle_site_symmetry_3
O2 Cu1 O5 89.8(3) . .
O2 Cu1 O6 166.3(3) . 2_765
O5 Cu1 O6 89.79(16) . 2_765
O2 Cu1 O1 89.84(15) . .
O5 Cu1 O1 172.2(3) . .
O6 Cu1 O1 88.8(2) 2_765 .
O2 Cu1 O4 93.1(3) . .
O5 Cu1 O4 92.6(3) . .
O6 Cu1 O4 100.6(3) 2_765 .
O1 Cu1 O4 95.1(3) . .
O2 Cu1 Cu1 83.9(2) . 2_765
O5 Cu1 Cu1 87.5(2) . 2_765
O6 Cu1 Cu1 82.4(2) 2_765 2_765
O1 Cu1 Cu1 84.8(2) . 2_765
O4 Cu1 Cu1 176.92(18) . 2_765
O1 C28 O6 125.3(8) . .
O1 C28 C21 119.3(9) . .
O6 C28 C21 115.4(9) . .
C28 O1 Cu1 122.3(6) . .
C30 O2 Cu1 120.4(6) 2_765 .
C6 C11 C10 110.0(9) . .
C11 C6 C7 122.1(9) . .
C11 C6 C30 124.2(11) . .
C7 C6 C30 113.6(11) . .
C28 C21 C5 121.3(9) . .
C28 C21 C1 117.8(10) . .
C5 C21 C1 120.7(9) . .
C27 C1 C21 125.2(10) . .
C9 C8 C7 124.9(10) . .
C6 C7 C8 119.4(10) . .
C16 C15 C14 120.0(9) . .
C11 C10 C9 135.7(9) . .
C20 C18 C16 110.3(11) . .
C20 C18 C19 129.7(7) . .
C16 C18 C19 119.7(10) . .
C3 C4 C5 119.0(9) . .
C1 C27 C3 110.3(9) . .
C33 C33 C32 107.9(8) 3_755 .
C17 C12 C13 117.2(7) . .
C17 C12 C9 119.0(8) . .
C13 C12 C9 123.8(8) . .
C15 C14 C13 119.8(10) . .
C15 C14 C3 121.1(9) . 7_644
C13 C14 C3 115.7(9) . 7_644
C18 C20 C32 119.4(12) . .
C18 C20 C20 120.4(5) . 3_755
C32 C20 C20 118.9(9) . 3_755
C23 C19 C18 133.4(13) . .
C23 C19 C19 114.2(8) . 3_755
C18 C19 C19 109.6(5) . 3_755
O5 C30 O2 130.7(10) . 2_765
O5 C30 C6 120.5(12) . .
O2 C30 C6 108.6(10) 2_765 .
C20 C32 C33 121.3(14) . .
C12 C13 C14 119.8(5) . .
C12 C9 C10 123.7(9) . .
C12 C9 C8 124.6(9) . .
C10 C9 C8 106.0(9) . .
C12 C17 C16 125.1(8) . .
C4 C3 C27 126.5(8) . .
C4 C3 C14 122.3(8) . 7_655
C27 C3 C14 110.8(9) . 7_655
C4 C5 C21 117.3(10) . .
C15 C16 C18 119.9(11) . .
C15 C16 C17 117.0(5) . .
C18 C16 C17 118.7(10) . .
C30 O5 Cu1 116.9(8) . .
C31 C23 C19 123.2(12) . .
C28 O6 Cu1 124.9(6) . 2_765
C23 C31 C31 121.8(7) . 3_755

loop_
_geom_bond_atom_site_label_1
_geom_bond_atom_site_label_2
_geom_bond_distance
_geom_bond_site_symmetry_2
Cu1 O2 1.896(6) .
Cu1 O5 1.954(6) .
Cu1 O6 1.980(6) 2_765
Cu1 O1 2.015(6) .
Cu1 O4 2.171(4) .
Cu1 Cu1 2.6188(17) 2_765
C28 O1 1.180(10) .
C28 O6 1.268(11) .
C28 C21 1.480(10) .
O2 C30 1.370(14) 2_765
C11 C6 1.406(14) .
C11 C10 1.406(12) .
C6 C7 1.408(13) .
C6 C30 1.579(8) .
C21 C5 1.425(13) .
C21 C1 1.386(13) .
C1 C27 1.432(12) .
C8 C9 1.411(13) .
C8 C7 1.406(11) .
C15 C16 1.372(12) .
C15 C14 1.429(13) .
C10 C9 1.419(12) .
C18 C20 1.335(12) .
C18 C16 1.504(9) .
C18 C19 1.527(14) .
C4 C3 1.403(12) .
C4 C5 1.392(11) .
C27 C3 1.428(12) .
C33 C33 1.75(2) 3_755
C33 C32 1.632(17) .
C12 C17 1.362(11) .
C12 C13 1.401(10) .
C12 C9 1.385(10) .
C14 C13 1.413(12) .
C14 C3 1.581(13) 7_644
C20 C32 1.332(17) .
C20 C20 1.463(16) 3_755
C19 C23 1.227(10) .
C19 C19 1.79(2) 3_755
C30 O5 1.195(14) .
C30 O2 1.370(14) 2_765
C17 C16 1.423(12) .
C3 C14 1.581(13) 7_655
C23 C31 1.267(12) .
O6 Cu1 1.980(6) 2_765
C31 C31 1.459(18) 3_755
